data_7023099
loop_
_publ_author_name
'Mikata, Yuji'
'Sato, Yumi'
'Takeuchi, Saaya'
'Kuroda, Yasuko'
'Konno, Hideo'
'Iwatsuki, Satoshi'

_publ_section_title
;
 Quinoline-based fluorescent zinc sensors with enhanced fluorescence
 intensity, Zn/Cd selectivity and metal binding affinity by conformational
 restriction.
;
_journal_issue 26
_journal_name_full 'Dalton transactions (Cambridge, England : 2003)'
_journal_page_first 9688
_journal_page_last 9698
_journal_paper_doi 10.1039/c3dt50719j
_journal_volume 42
_journal_year 2013
_chemical_formula_moiety 'C49 H54 Cl2 Cu N6 O11'
_chemical_formula_sum 'C49 H54 Cl2 Cu N6 O11'
_chemical_formula_weight 1037.45
_space_group_IT_number 33
_symmetry_cell_setting orthorhombic
_symmetry_Int_Tables_number 33
_symmetry_space_group_name_Hall 'P 2c -2n'
_symmetry_space_group_name_H-M 'P n a 21'
_atom_sites_solution_hydrogens geom
_atom_sites_solution_primary direct
_atom_sites_solution_secondary difmap
_cell_angle_alpha 90.0000
_cell_angle_beta 90.0000
_cell_angle_gamma 90.0000
_cell_formula_units_Z 4
_cell_length_a 18.493(5)
_cell_length_b 12.269(3)
_cell_length_c 20.647(5)
_cell_measurement_reflns_used 10594
_cell_measurement_temperature 123
_cell_measurement_theta_max 27.54
_cell_measurement_theta_min 3.16
_cell_volume 4685(2)
_computing_cell_refinement CrystalClear
_computing_data_collection 'CrystalClear (Rigaku/MSC Inc., 2006)'
_computing_data_reduction CrystalClear
_computing_molecular_graphics 'CrystalStructure 4.0'
_computing_publication_material 'CrystalStructure 4.0 (Rigaku, 2010)'
_computing_structure_refinement 'SHELXL97 (Sheldrick, 2008)'
_computing_structure_solution 'SIR92 (Altomare, et al., 1994)'
_diffrn_ambient_temperature 123
_diffrn_detector_area_resol_mean 7.314
_diffrn_measured_fraction_theta_full 0.977
_diffrn_measured_fraction_theta_max 0.977
_diffrn_measurement_device_type 'Rigaku Mercury70'
_diffrn_measurement_method \w
_diffrn_radiation_type 'Mo K\a'
_diffrn_radiation_wavelength 0.71070
_diffrn_reflns_av_R_equivalents 0.0356
_diffrn_reflns_limit_h_max 23
_diffrn_reflns_limit_h_min -23
_diffrn_reflns_limit_k_max 15
_diffrn_reflns_limit_k_min -15
_diffrn_reflns_limit_l_max 26
_diffrn_reflns_limit_l_min -25
_diffrn_reflns_number 29566
_diffrn_reflns_theta_full 27.48
_diffrn_reflns_theta_max 27.48
_diffrn_standards_number 0
_exptl_absorpt_coefficient_mu 0.649
_exptl_absorpt_correction_T_max 0.823
_exptl_absorpt_correction_T_min 0.533
_exptl_absorpt_correction_type multi-scan
_exptl_absorpt_process_details 'REQAB (Rigaku, 1998)'
_exptl_crystal_colour blue
_exptl_crystal_density_diffrn 1.471
_exptl_crystal_density_method 'not measured'
_exptl_crystal_description unknown
_exptl_crystal_F_000 2164.00
_exptl_crystal_size_max 0.500
_exptl_crystal_size_mid 0.500
_exptl_crystal_size_min 0.300
_refine_diff_density_max 1.510
_refine_diff_density_min -0.780
_refine_ls_abs_structure_details 'Flack, H. D. (1983), Acta Cryst. A39, 876-881. 3557 Friedel Pairs'
_refine_ls_abs_structure_Flack -0.007(17)
_refine_ls_extinction_method none
_refine_ls_goodness_of_fit_ref 1.079
_refine_ls_hydrogen_treatment constr
_refine_ls_number_parameters 622
_refine_ls_number_reflns 8944
_refine_ls_number_restraints 1
_refine_ls_R_factor_gt 0.0657
_refine_ls_shift/su_max 0.000
_refine_ls_structure_factor_coef Fsqd
_refine_ls_weighting_details 'w = 1/[\s^2^(Fo^2^)+(0.1036P)^2^+3.3628P] where P=(Fo^2^+2Fc^2^)/3'
_refine_ls_weighting_scheme calc
_refine_ls_wR_factor_ref 0.1832
_reflns_number_gt 8104
_reflns_number_total 8944
_reflns_threshold_expression F^2^>2.0\s(F^2^)
_cod_data_source_file c3dt50719j.txt
_cod_data_source_block TQDACH-CuClO4-111124
_cod_original_cell_volume 4684.6(19)
_cod_database_code 7023099

loop_
_symmetry_equiv_pos_site_id
_symmetry_equiv_pos_as_xyz
1 +X,+Y,+Z
2 1/2-X,1/2+Y,1/2+Z
3 1/2+X,1/2-Y,+Z
4 -X,-Y,1/2+Z

loop_
_atom_site_label
_atom_site_type_symbol
_atom_site_fract_x
_atom_site_fract_y
_atom_site_fract_z
_atom_site_U_iso_or_equiv
_atom_site_adp_type
_atom_site_occupancy
_atom_site_symmetry_multiplicity
_atom_site_calc_flag
_atom_site_refinement_flags
Cu1 Cu 0.28287(3) 0.18077(4) 0.98479(3) 0.02717(14) Uani 1.0 4 d .
Cl1 Cl 0.03359(6) 0.22436(10) 1.23149(6) 0.0334(3) Uani 1.0 4 d .
Cl2 Cl 0.23380(13) 0.69871(14) 1.07466(8) 0.0651(5) Uani 1.0 4 d .
O1 O 0.1082(3) 0.2184(5) 1.2481(3) 0.0653(15) Uani 1.0 4 d .
O2 O 0.0235(3) 0.1710(4) 1.1712(3) 0.0594(13) Uani 1.0 4 d .
O3 O 0.0109(3) 0.3360(4) 1.2265(3) 0.0526(11) Uani 1.0 4 d .
O4 O -0.0070(4) 0.1736(5) 1.2800(3) 0.0769(17) Uani 1.0 4 d .
O5 O 0.2484(6) 0.5904(4) 1.0868(3) 0.110(3) Uani 1.0 4 d .
O6 O 0.2274(7) 0.7202(6) 1.0093(4) 0.137(4) Uani 1.0 4 d .
O7 O 0.2856(11) 0.7593(13) 1.0948(11) 0.327(15) Uani 1.0 4 d .
O8 O 0.1787(16) 0.7371(11) 1.1077(9) 0.329(16) Uani 1.0 4 d .
O9 O 0.0587(3) 0.8900(5) 1.0722(4) 0.0810(17) Uani 1.0 4 d .
O10 O 0.0329(8) 0.6819(9) 1.1419(5) 0.153(4) Uani 1.0 4 d .
O11 O 0.1738(7) 0.4785(7) 1.2292(9) 0.230(9) Uani 1.0 4 d .
N1 N 0.32645(19) 0.2599(4) 1.06290(19) 0.0275(8) Uani 1.0 4 d .
N2 N 0.2258(2) 0.0935(4) 1.05151(19) 0.0265(8) Uani 1.0 4 d .
N3 N 0.3287(3) 0.3115(4) 0.9403(3) 0.0323(9) Uani 1.0 4 d .
N4 N 0.3918(2) 0.0840(4) 0.99496(18) 0.0301(8) Uani 1.0 4 d .
N5 N 0.21960(19) 0.0875(4) 0.9232(2) 0.0278(9) Uani 1.0 4 d .
N6 N 0.1515(2) 0.2965(4) 0.99705(19) 0.0301(9) Uani 1.0 4 d .
C1 C 0.2901(3) 0.2179(4) 1.1234(3) 0.0285(9) Uani 1.0 4 d .
C2 C 0.2692(3) 0.0985(4) 1.1121(3) 0.0285(9) Uani 1.0 4 d .
C3 C 0.2322(3) 0.0473(4) 1.1711(3) 0.0325(10) Uani 1.0 4 d .
C4 C 0.2778(3) 0.0633(5) 1.2320(3) 0.0386(11) Uani 1.0 4 d .
C5 C 0.2934(4) 0.1831(5) 1.2431(3) 0.0409(13) Uani 1.0 4 d .
C6 C 0.3342(3) 0.2304(5) 1.1855(3) 0.0360(11) Uani 1.0 4 d .
C7 C 0.3098(3) 0.3749(4) 1.0491(3) 0.0324(10) Uani 1.0 4 d .
C8 C 0.3286(3) 0.3988(4) 0.9799(3) 0.0345(10) Uani 1.0 4 d .
C9 C 0.3480(3) 0.5032(5) 0.9574(3) 0.0427(13) Uani 1.0 4 d .
C10 C 0.3672(3) 0.5183(6) 0.8965(3) 0.0463(14) Uani 1.0 4 d .
C11 C 0.3981(4) 0.4351(6) 0.7890(4) 0.0544(16) Uani 1.0 4 d .
C12 C 0.4046(4) 0.3455(8) 0.7521(4) 0.066(2) Uani 1.0 4 d .
C13 C 0.3884(3) 0.2416(6) 0.7766(3) 0.0498(15) Uani 1.0 4 d .
C14 C 0.3638(3) 0.2309(5) 0.8383(3) 0.0389(12) Uani 1.0 4 d .
C15 C 0.3543(3) 0.3229(4) 0.8772(3) 0.0354(12) Uani 1.0 4 d .
C16 C 0.3737(3) 0.4275(5) 0.8536(3) 0.0448(14) Uani 1.0 4 d .
C17 C 0.4060(3) 0.2446(4) 1.0620(3) 0.0298(9) Uani 1.0 4 d .
C18 C 0.4302(3) 0.1345(4) 1.0407(3) 0.0316(10) Uani 1.0 4 d .
C19 C 0.4955(3) 0.0937(5) 1.0658(3) 0.0360(11) Uani 1.0 4 d .
C20 C 0.5210(3) -0.0045(5) 1.0439(3) 0.0429(13) Uani 1.0 4 d .
C21 C 0.5039(3) -0.1647(5) 0.9733(3) 0.0427(13) Uani 1.0 4 d .
C22 C 0.4666(3) -0.2153(6) 0.9253(4) 0.0470(14) Uani 1.0 4 d .
C23 C 0.4046(4) -0.1648(5) 0.8995(3) 0.0422(13) Uani 1.0 4 d .
C24 C 0.3801(3) -0.0680(5) 0.9223(3) 0.0343(10) Uani 1.0 4 d .
C25 C 0.4172(3) -0.0144(4) 0.9720(2) 0.0320(10) Uani 1.0 4 d .
C26 C 0.4819(3) -0.0623(4) 0.9970(3) 0.0331(11) Uani 1.0 4 d .
C27 C 0.2248(3) -0.0164(4) 1.0220(3) 0.0298(10) Uani 1.0 4 d .
C28 C 0.2033(3) -0.0056(5) 0.9526(3) 0.0331(11) Uani 1.0 4 d .
C29 C 0.1641(3) -0.0895(5) 0.9222(3) 0.0365(11) Uani 1.0 4 d .
C30 C 0.1424(3) -0.0768(5) 0.8590(3) 0.0401(12) Uani 1.0 4 d .
C31 C 0.1320(3) 0.0420(5) 0.7633(3) 0.0421(13) Uani 1.0 4 d .
C32 C 0.1460(3) 0.1389(5) 0.7343(3) 0.0441(13) Uani 1.0 4 d .
C33 C 0.1798(3) 0.2238(5) 0.7692(3) 0.0389(12) Uani 1.0 4 d .
C34 C 0.2029(3) 0.2072(5) 0.8317(3) 0.0308(10) Uani 1.0 4 d .
C35 C 0.1938(3) 0.1047(4) 0.8610(3) 0.0293(10) Uani 1.0 4 d .
C36 C 0.1556(3) 0.0214(5) 0.8273(3) 0.0374(11) Uani 1.0 4 d .
C37 C 0.1492(3) 0.1341(4) 1.0606(3) 0.0316(10) Uani 1.0 4 d .
C38 C 0.1197(3) 0.2015(5) 1.0058(3) 0.0304(10) Uani 1.0 4 d .
C39 C 0.0624(3) 0.1631(5) 0.9673(3) 0.0346(11) Uani 1.0 4 d .
C40 C 0.0380(3) 0.2278(5) 0.9181(3) 0.0376(12) Uani 1.0 4 d .
C41 C 0.0457(3) 0.4049(5) 0.8588(3) 0.0424(13) Uani 1.0 4 d .
C42 C 0.0785(3) 0.5035(6) 0.8510(3) 0.0450(14) Uani 1.0 4 d .
C43 C 0.1348(3) 0.5356(6) 0.8931(3) 0.0444(14) Uani 1.0 4 d .
C44 C 0.1576(3) 0.4664(5) 0.9417(3) 0.0353(11) Uani 1.0 4 d .
C45 C 0.1260(3) 0.3635(4) 0.9489(3) 0.0318(10) Uani 1.0 4 d .
C46 C 0.0682(3) 0.3310(5) 0.9077(3) 0.0349(11) Uani 1.0 4 d .
C47 C 0.1099(6) 0.5091(8) 1.1988(8) 0.120(5) Uani 1.0 4 d .
C58 C -0.0124(4) 0.9133(7) 1.0841(4) 0.063(2) Uani 1.0 4 d .
C66 C -0.0418(6) 0.6375(9) 1.1702(5) 0.085(3) Uani 1.0 4 d .
H1 H 0.2443 0.2601 1.1292 0.0341 Uiso 1.0 4 calc R
H2 H 0.3149 0.0570 1.1041 0.0342 Uiso 1.0 4 calc R
H3 H 0.1841 0.0811 1.1774 0.0391 Uiso 1.0 4 calc R
H4 H 0.2250 -0.0316 1.1634 0.0391 Uiso 1.0 4 calc R
H5 H 0.2516 0.0333 1.2699 0.0463 Uiso 1.0 4 calc R
H6 H 0.3239 0.0231 1.2275 0.0463 Uiso 1.0 4 calc R
H7 H 0.3226 0.1920 1.2829 0.0491 Uiso 1.0 4 calc R
H8 H 0.2473 0.2231 1.2491 0.0491 Uiso 1.0 4 calc R
H9 H 0.3811 0.1924 1.1806 0.0432 Uiso 1.0 4 calc R
H10 H 0.3441 0.3086 1.1933 0.0432 Uiso 1.0 4 calc R
H11 H 0.3381 0.4227 1.0782 0.0389 Uiso 1.0 4 calc R
H12 H 0.2578 0.3890 1.0567 0.0389 Uiso 1.0 4 calc R
H13 H 0.3474 0.5633 0.9864 0.0512 Uiso 1.0 4 calc R
H14 H 0.3767 0.5899 0.8811 0.0556 Uiso 1.0 4 calc R
H15 H 0.4102 0.5044 0.7714 0.0653 Uiso 1.0 4 calc R
H16 H 0.4204 0.3526 0.7085 0.0786 Uiso 1.0 4 calc R
H17 H 0.3947 0.1790 0.7501 0.0598 Uiso 1.0 4 calc R
H18 H 0.3530 0.1606 0.8550 0.0466 Uiso 1.0 4 calc R
H19 H 0.4250 0.2584 1.1061 0.0357 Uiso 1.0 4 calc R
H20 H 0.4274 0.2998 1.0328 0.0357 Uiso 1.0 4 calc R
H21 H 0.5216 0.1337 1.0975 0.0433 Uiso 1.0 4 calc R
H22 H 0.5649 -0.0333 1.0605 0.0514 Uiso 1.0 4 calc R
H23 H 0.5455 -0.1988 0.9911 0.0512 Uiso 1.0 4 calc R
H24 H 0.4821 -0.2840 0.9093 0.0564 Uiso 1.0 4 calc R
H25 H 0.3792 -0.1996 0.8652 0.0506 Uiso 1.0 4 calc R
H26 H 0.3376 -0.0364 0.9044 0.0411 Uiso 1.0 4 calc R
H27 H 0.1899 -0.0635 1.0452 0.0358 Uiso 1.0 4 calc R
H28 H 0.2733 -0.0500 1.0253 0.0358 Uiso 1.0 4 calc R
H29 H 0.1528 -0.1544 0.9452 0.0438 Uiso 1.0 4 calc R
H30 H 0.1186 -0.1346 0.8370 0.0481 Uiso 1.0 4 calc R
H31 H 0.1060 -0.0126 0.7404 0.0506 Uiso 1.0 4 calc R
H32 H 0.1331 0.1497 0.6903 0.0529 Uiso 1.0 4 calc R
H33 H 0.1866 0.2929 0.7493 0.0466 Uiso 1.0 4 calc R
H34 H 0.2249 0.2651 0.8551 0.0369 Uiso 1.0 4 calc R
H35 H 0.1172 0.0703 1.0669 0.0379 Uiso 1.0 4 calc R
H36 H 0.1474 0.1781 1.1007 0.0379 Uiso 1.0 4 calc R
H37 H 0.0411 0.0939 0.9754 0.0415 Uiso 1.0 4 calc R
H38 H 0.0003 0.2026 0.8907 0.0451 Uiso 1.0 4 calc R
H39 H 0.0069 0.3853 0.8309 0.0509 Uiso 1.0 4 calc R
H40 H 0.0634 0.5508 0.8171 0.0540 Uiso 1.0 4 calc R
H41 H 0.1571 0.6049 0.8879 0.0532 Uiso 1.0 4 calc R
H42 H 0.1949 0.4888 0.9704 0.0423 Uiso 1.0 4 calc R

loop_
_atom_site_aniso_label
_atom_site_aniso_U_11
_atom_site_aniso_U_22
_atom_site_aniso_U_33
_atom_site_aniso_U_12
_atom_site_aniso_U_13
_atom_site_aniso_U_23
Cu1 0.0226(3) 0.0299(3) 0.0289(3) -0.00248(18) -0.0040(3) 0.0025(3)
Cl1 0.0293(6) 0.0421(7) 0.0289(6) 0.0011(5) 0.0009(5) -0.0015(5)
Cl2 0.1124(16) 0.0410(8) 0.0420(8) 0.0011(9) -0.0104(9) 0.0007(6)
O1 0.031(2) 0.085(4) 0.079(4) 0.005(3) -0.014(3) -0.029(3)
O2 0.066(3) 0.069(4) 0.043(3) 0.017(3) -0.017(3) -0.026(2)
O3 0.050(3) 0.043(3) 0.064(3) 0.0060(19) 0.001(3) -0.004(2)
O4 0.080(4) 0.084(5) 0.066(4) -0.007(3) 0.025(3) 0.033(3)
O5 0.232(9) 0.029(3) 0.068(4) 0.041(4) 0.013(5) 0.010(3)
O6 0.301(13) 0.053(4) 0.057(4) 0.054(6) -0.047(6) -0.001(3)
O7 0.36(3) 0.225(15) 0.39(3) -0.169(16) -0.32(3) 0.206(17)
O8 0.64(4) 0.113(9) 0.228(16) 0.191(17) 0.24(3) 0.062(10)
O9 0.055(3) 0.080(4) 0.108(5) -0.003(3) 0.010(4) -0.005(4)
O10 0.223(13) 0.137(9) 0.099(7) 0.035(8) -0.006(8) -0.001(6)
O11 0.162(9) 0.068(5) 0.46(3) 0.004(6) -0.188(13) -0.019(9)
N1 0.0247(18) 0.027(2) 0.0312(19) 0.0006(15) -0.0030(15) -0.0010(15)
N2 0.0220(18) 0.031(2) 0.0269(19) 0.0001(15) -0.0014(14) -0.0006(16)
N3 0.024(2) 0.034(3) 0.039(3) -0.0060(15) -0.0075(17) 0.0114(17)
N4 0.0282(18) 0.039(2) 0.0229(19) 0.0004(15) 0.0004(15) 0.0004(15)
N5 0.0223(19) 0.034(3) 0.027(2) -0.0001(15) -0.0012(14) -0.0010(17)
N6 0.0244(17) 0.0313(19) 0.035(3) 0.0009(15) -0.0032(16) 0.0023(16)
C1 0.021(2) 0.032(3) 0.032(3) 0.0003(17) -0.0024(17) 0.0002(18)
C2 0.025(2) 0.033(3) 0.028(3) 0.0029(17) -0.0047(18) 0.0012(18)
C3 0.031(3) 0.030(3) 0.036(3) 0.0006(19) 0.001(2) 0.0038(19)
C4 0.042(3) 0.039(3) 0.035(3) -0.001(2) -0.005(3) 0.005(2)
C5 0.046(3) 0.050(4) 0.027(3) 0.003(3) -0.004(3) -0.002(2)
C6 0.039(3) 0.037(3) 0.032(3) -0.004(2) -0.006(2) 0.0008(19)
C7 0.031(3) 0.021(3) 0.045(3) 0.0011(18) -0.009(2) 0.0044(18)
C8 0.024(2) 0.032(3) 0.047(3) -0.0035(17) -0.008(3) 0.012(3)
C9 0.036(3) 0.030(3) 0.061(4) -0.005(2) -0.011(3) 0.011(3)
C10 0.032(3) 0.049(4) 0.058(4) -0.008(3) -0.011(3) 0.018(3)
C11 0.047(4) 0.059(4) 0.057(4) -0.010(3) 0.004(3) 0.025(4)
C12 0.046(4) 0.099(6) 0.051(4) -0.011(4) 0.005(3) 0.034(4)
C13 0.031(3) 0.075(5) 0.043(3) -0.005(3) -0.004(3) 0.013(3)
C14 0.024(3) 0.055(4) 0.038(3) -0.004(2) -0.004(2) 0.012(3)
C15 0.023(3) 0.041(3) 0.042(3) -0.0041(18) -0.003(2) 0.017(2)
C16 0.031(3) 0.050(4) 0.053(4) -0.008(3) -0.009(3) 0.023(3)
C17 0.022(2) 0.029(3) 0.038(3) -0.0037(17) -0.0039(19) -0.0011(18)
C18 0.026(3) 0.037(3) 0.032(3) 0.0052(19) -0.0016(18) -0.0030(19)
C19 0.025(3) 0.049(3) 0.034(3) 0.008(2) -0.0007(19) -0.007(2)
C20 0.034(3) 0.057(4) 0.038(3) 0.012(3) -0.004(3) 0.001(3)
C21 0.044(3) 0.040(3) 0.044(4) 0.005(3) 0.005(3) -0.002(3)
C22 0.042(4) 0.046(4) 0.053(4) 0.007(3) 0.006(3) -0.017(3)
C23 0.040(3) 0.044(3) 0.042(3) -0.005(3) 0.002(3) -0.015(3)
C24 0.025(3) 0.042(3) 0.035(3) -0.0023(19) 0.0024(19) -0.008(2)
C25 0.027(2) 0.039(3) 0.030(3) 0.0001(18) 0.0066(17) -0.0037(18)
C26 0.031(3) 0.037(3) 0.031(3) 0.0072(19) 0.0039(19) -0.0023(18)
C27 0.031(3) 0.025(3) 0.034(3) -0.0022(18) -0.0013(18) 0.0014(18)
C28 0.027(3) 0.034(3) 0.038(3) 0.0004(19) -0.001(2) 0.000(2)
C29 0.032(3) 0.038(3) 0.040(3) 0.000(2) -0.005(2) -0.005(2)
C30 0.033(3) 0.039(3) 0.048(3) -0.000(2) -0.008(3) -0.008(3)
C31 0.040(3) 0.052(4) 0.035(3) 0.002(3) -0.011(3) -0.006(3)
C32 0.043(3) 0.055(4) 0.034(3) 0.001(3) -0.011(3) -0.003(3)
C33 0.030(3) 0.049(4) 0.037(3) 0.000(3) -0.005(2) 0.011(3)
C34 0.025(3) 0.034(3) 0.033(3) -0.0020(19) -0.0013(19) 0.0027(19)
C35 0.019(2) 0.037(3) 0.032(3) 0.0013(17) -0.0010(17) -0.0004(19)
C36 0.032(3) 0.044(3) 0.036(3) 0.006(2) -0.005(2) -0.012(3)
C37 0.022(2) 0.035(3) 0.038(3) 0.0028(18) 0.0016(19) 0.0026(19)
C38 0.021(2) 0.033(3) 0.037(3) 0.0040(18) 0.0006(18) -0.0011(18)
C39 0.019(2) 0.043(3) 0.042(3) 0.0002(19) -0.0033(18) -0.004(2)
C40 0.020(3) 0.050(4) 0.042(3) 0.003(2) -0.0013(19) -0.003(3)
C41 0.034(3) 0.060(4) 0.033(3) 0.007(3) 0.003(2) 0.009(3)
C42 0.035(3) 0.066(4) 0.034(3) 0.009(3) 0.001(3) 0.020(3)
C43 0.033(3) 0.054(4) 0.046(3) -0.001(3) 0.001(3) 0.020(3)
C44 0.028(3) 0.040(3) 0.038(3) 0.002(2) -0.0020(19) 0.007(2)
C45 0.022(2) 0.037(3) 0.037(3) 0.0053(19) -0.0020(19) 0.0051(19)
C46 0.022(3) 0.048(3) 0.034(3) 0.0037(19) -0.0014(19) 0.003(2)
C47 0.095(7) 0.054(6) 0.211(15) 0.002(5) -0.070(9) -0.003(7)
C58 0.032(3) 0.086(6) 0.072(5) -0.002(3) 0.000(3) 0.017(4)
C66 0.111(8) 0.089(7) 0.056(5) 0.024(6) 0.007(5) -0.015(5)

loop_
_atom_type_symbol
_atom_type_description
_atom_type_scat_dispersion_real
_atom_type_scat_dispersion_imag
_atom_type_scat_source
C C 0.0033 0.0016
;
International Tables for Crystallography
(1992, Vol. C, Tables 4.2.6.8 and 6.1.1.4)
;
H H 0.0000 0.0000
;
International Tables for Crystallography
(1992, Vol. C, Table 6.1.1.4)
;
Cl Cl 0.1484 0.1585
;
International Tables for Crystallography
(1992, Vol. C, Tables 4.2.6.8 and 6.1.1.4)
;
Cu Cu 0.3201 1.2651
;
International Tables for Crystallography
(1992, Vol. C, Tables 4.2.6.8 and 6.1.1.4)
;
N N 0.0061 0.0033
;
International Tables for Crystallography
(1992, Vol. C, Tables 4.2.6.8 and 6.1.1.4)
;
O O 0.0106 0.0060
;
International Tables for Crystallography
(1992, Vol. C, Tables 4.2.6.8 and 6.1.1.4)
;

loop_
_geom_angle_atom_site_label_1
_geom_angle_atom_site_label_2
_geom_angle_atom_site_label_3
_geom_angle
_geom_angle_publ_flag
N1 Cu1 N2 85.44(16) yes
N1 Cu1 N3 79.50(17) yes
N1 Cu1 N4 80.30(14) yes
N1 Cu1 N5 165.27(16) yes
N2 Cu1 N3 159.22(17) yes
N2 Cu1 N4 96.80(15) yes
N2 Cu1 N5 80.34(17) yes
N3 Cu1 N4 94.69(16) yes
N3 Cu1 N5 113.20(18) yes
N4 Cu1 N5 105.08(15) yes
O1 Cl1 O2 108.4(4) yes
O1 Cl1 O3 110.5(3) yes
O1 Cl1 O4 109.0(4) yes
O2 Cl1 O3 109.8(3) yes
O2 Cl1 O4 110.6(4) yes
O3 Cl1 O4 108.7(4) yes
O5 Cl2 O6 112.2(4) yes
O5 Cl2 O7 110.7(9) yes
O5 Cl2 O8 113.8(7) yes
O6 Cl2 O7 105.7(11) yes
O6 Cl2 O8 111.9(10) yes
O7 Cl2 O8 101.7(13) yes
Cu1 N1 C1 108.4(3) yes
Cu1 N1 C7 102.7(3) yes
Cu1 N1 C17 108.7(3) yes
C1 N1 C7 113.2(4) yes
C1 N1 C17 114.2(4) yes
C7 N1 C17 109.0(4) yes
Cu1 N2 C2 105.5(3) yes
Cu1 N2 C27 101.9(3) yes
Cu1 N2 C37 113.3(3) yes
C2 N2 C27 112.9(4) yes
C2 N2 C37 112.8(4) yes
C27 N2 C37 109.9(4) yes
Cu1 N3 C8 110.7(4) yes
Cu1 N3 C15 130.0(4) yes
C8 N3 C15 119.2(5) yes
Cu1 N4 C18 106.6(3) yes
Cu1 N4 C25 134.8(3) yes
C18 N4 C25 117.9(4) yes
Cu1 N5 C28 108.8(4) yes
Cu1 N5 C35 132.8(4) yes
C28 N5 C35 118.4(5) yes
C38 N6 C45 118.4(4) yes
N1 C1 C2 108.2(4) yes
N1 C1 C6 115.0(4) yes
C2 C1 C6 111.0(4) yes
N2 C2 C1 107.7(4) yes
N2 C2 C3 114.3(4) yes
C1 C2 C3 112.5(4) yes
C2 C3 C4 110.9(4) yes
C3 C4 C5 110.8(5) yes
C4 C5 C6 110.2(5) yes
C1 C6 C5 110.7(5) yes
N1 C7 C8 108.9(4) yes
N3 C8 C7 115.0(5) yes
N3 C8 C9 121.5(6) yes
C7 C8 C9 123.4(5) yes
C8 C9 C10 120.7(6) yes
C9 C10 C16 120.3(6) yes
C12 C11 C16 120.7(7) yes
C11 C12 C13 121.3(7) yes
C12 C13 C14 119.8(7) yes
C13 C14 C15 120.2(6) yes
N3 C15 C14 120.0(5) yes
N3 C15 C16 119.9(5) yes
C14 C15 C16 120.1(6) yes
C10 C16 C11 124.1(6) yes
C10 C16 C15 118.1(6) yes
C11 C16 C15 117.8(6) yes
N1 C17 C18 114.6(4) yes
N4 C18 C17 118.0(5) yes
N4 C18 C19 123.5(5) yes
C17 C18 C19 118.2(5) yes
C18 C19 C20 119.2(5) yes
C19 C20 C26 119.7(5) yes
C22 C21 C26 120.9(6) yes
C21 C22 C23 119.3(6) yes
C22 C23 C24 121.8(6) yes
C23 C24 C25 120.2(5) yes
N4 C25 C24 119.8(5) yes
N4 C25 C26 121.4(5) yes
C24 C25 C26 118.8(5) yes
C20 C26 C21 122.9(5) yes
C20 C26 C25 118.2(5) yes
C21 C26 C25 118.9(5) yes
N2 C27 C28 108.5(4) yes
N5 C28 C27 117.0(5) yes
N5 C28 C29 122.8(5) yes
C27 C28 C29 120.1(5) yes
C28 C29 C30 119.4(5) yes
C29 C30 C36 119.5(6) yes
C32 C31 C36 120.6(6) yes
C31 C32 C33 120.5(6) yes
C32 C33 C34 120.4(6) yes
C33 C34 C35 119.9(5) yes
N5 C35 C34 119.5(5) yes
N5 C35 C36 121.0(5) yes
C34 C35 C36 119.4(5) yes
C30 C36 C31 122.6(6) yes
C30 C36 C35 118.6(5) yes
C31 C36 C35 118.8(5) yes
N2 C37 C38 115.3(4) yes
N6 C38 C37 115.3(4) yes
N6 C38 C39 123.7(5) yes
C37 C38 C39 121.0(5) yes
C38 C39 C40 118.3(5) yes
C39 C40 C46 120.6(5) yes
C42 C41 C46 121.4(5) yes
C41 C42 C43 120.2(6) yes
C42 C43 C44 120.0(6) yes
C43 C44 C45 120.4(5) yes
N6 C45 C44 118.3(5) yes
N6 C45 C46 121.5(5) yes
C44 C45 C46 120.2(5) yes
C40 C46 C41 124.7(5) yes
C40 C46 C45 117.4(5) yes
C41 C46 C45 117.8(5) yes
N1 C1 H1 107.423 no
C2 C1 H1 107.425 no
C6 C1 H1 107.422 no
N2 C2 H2 107.348 no
C1 C2 H2 107.360 no
C3 C2 H2 107.359 no
C2 C3 H3 109.469 no
C2 C3 H4 109.465 no
C4 C3 H3 109.464 no
C4 C3 H4 109.457 no
H3 C3 H4 108.060 no
C3 C4 H5 109.484 no
C3 C4 H6 109.492 no
C5 C4 H5 109.496 no
C5 C4 H6 109.494 no
H5 C4 H6 108.069 no
C4 C5 H7 109.613 no
C4 C5 H8 109.609 no
C6 C5 H7 109.611 no
C6 C5 H8 109.607 no
H7 C5 H8 108.141 no
C1 C6 H9 109.514 no
C1 C6 H10 109.512 no
C5 C6 H9 109.510 no
C5 C6 H10 109.508 no
H9 C6 H10 108.073 no
N1 C7 H11 109.910 no
N1 C7 H12 109.910 no
C8 C7 H11 109.896 no
C8 C7 H12 109.905 no
H11 C7 H12 108.310 no
C8 C9 H13 119.661 no
C10 C9 H13 119.668 no
C9 C10 H14 119.865 no
C16 C10 H14 119.866 no
C12 C11 H15 119.659 no
C16 C11 H15 119.653 no
C11 C12 H16 119.327 no
C13 C12 H16 119.326 no
C12 C13 H17 120.100 no
C14 C13 H17 120.098 no
C13 C14 H18 119.907 no
C15 C14 H18 119.896 no
N1 C17 H19 108.612 no
N1 C17 H20 108.599 no
C18 C17 H19 108.609 no
C18 C17 H20 108.604 no
H19 C17 H20 107.571 no
C18 C19 H21 120.416 no
C20 C19 H21 120.424 no
C19 C20 H22 120.139 no
C26 C20 H22 120.140 no
C22 C21 H23 119.529 no
C26 C21 H23 119.528 no
C21 C22 H24 120.342 no
C23 C22 H24 120.346 no
C22 C23 H25 119.119 no
C24 C23 H25 119.122 no
C23 C24 H26 119.913 no
C25 C24 H26 119.916 no
N2 C27 H27 109.993 no
N2 C27 H28 109.986 no
C28 C27 H27 109.985 no
C28 C27 H28 109.995 no
H27 C27 H28 108.366 no
C28 C29 H29 120.292 no
C30 C29 H29 120.269 no
C29 C30 H30 120.247 no
C36 C30 H30 120.247 no
C32 C31 H31 119.703 no
C36 C31 H31 119.703 no
C31 C32 H32 119.747 no
C33 C32 H32 119.751 no
C32 C33 H33 119.784 no
C34 C33 H33 119.770 no
C33 C34 H34 120.024 no
C35 C34 H34 120.038 no
N2 C37 H35 108.442 no
N2 C37 H36 108.443 no
C38 C37 H35 108.442 no
C38 C37 H36 108.445 no
H35 C37 H36 107.494 no
C38 C39 H37 120.846 no
C40 C39 H37 120.853 no
C39 C40 H38 119.714 no
C46 C40 H38 119.723 no
C42 C41 H39 119.314 no
C46 C41 H39 119.318 no
C41 C42 H40 119.903 no
C43 C42 H40 119.906 no
C42 C43 H41 119.972 no
C44 C43 H41 119.986 no
C43 C44 H42 119.815 no
C45 C44 H42 119.826 no

loop_
_geom_bond_atom_site_label_1
_geom_bond_atom_site_label_2
_geom_bond_distance
_geom_bond_publ_flag
Cu1 N1 2.047(4) yes
Cu1 N2 2.039(4) yes
Cu1 N3 2.033(5) yes
Cu1 N4 2.347(4) yes
Cu1 N5 2.072(5) yes
Cl1 O1 1.424(5) yes
Cl1 O2 1.420(5) yes
Cl1 O3 1.436(5) yes
Cl1 O4 1.398(6) yes
Cl2 O5 1.379(6) yes
Cl2 O6 1.381(7) yes
Cl2 O7 1.28(2) yes
Cl2 O8 1.31(3) yes
O9 C58 1.366(9) yes
O10 C66 1.596(17) yes
O11 C47 1.389(18) yes
N1 C1 1.509(7) yes
N1 C7 1.472(7) yes
N1 C17 1.482(6) yes
N2 C2 1.487(6) yes
N2 C27 1.479(7) yes
N2 C37 1.512(6) yes
N3 C8 1.346(7) yes
N3 C15 1.393(7) yes
N4 C18 1.335(7) yes
N4 C25 1.379(7) yes
N5 C28 1.329(7) yes
N5 C35 1.386(7) yes
N6 C38 1.318(7) yes
N6 C45 1.373(7) yes
C1 C2 1.534(7) yes
C1 C6 1.527(7) yes
C2 C3 1.532(7) yes
C3 C4 1.527(8) yes
C4 C5 1.516(8) yes
C5 C6 1.523(8) yes
C7 C8 1.500(8) yes
C8 C9 1.409(8) yes
C9 C10 1.319(9) yes
C10 C16 1.429(9) yes
C11 C12 1.343(12) yes
C11 C16 1.411(10) yes
C12 C13 1.403(12) yes
C13 C14 1.360(9) yes
C14 C15 1.397(8) yes
C15 C16 1.419(8) yes
C17 C18 1.490(7) yes
C18 C19 1.405(7) yes
C19 C20 1.370(9) yes
C20 C26 1.402(8) yes
C21 C22 1.358(9) yes
C21 C26 1.408(8) yes
C22 C23 1.407(9) yes
C23 C24 1.355(8) yes
C24 C25 1.400(7) yes
C25 C26 1.429(7) yes
C27 C28 1.493(8) yes
C28 C29 1.406(8) yes
C29 C30 1.376(8) yes
C30 C36 1.393(8) yes
C31 C32 1.355(9) yes
C31 C36 1.415(8) yes
C32 C33 1.412(9) yes
C33 C34 1.375(8) yes
C34 C35 1.407(8) yes
C35 C36 1.424(8) yes
C37 C38 1.505(7) yes
C38 C39 1.406(7) yes
C39 C40 1.366(8) yes
C40 C46 1.400(8) yes
C41 C42 1.363(9) yes
C41 C46 1.420(8) yes
C42 C43 1.413(8) yes
C43 C44 1.381(9) yes
C44 C45 1.398(8) yes
C45 C46 1.423(7) yes
C1 H1 1.000 no
C2 H2 1.000 no
C3 H3 0.990 no
C3 H4 0.990 no
C4 H5 0.990 no
C4 H6 0.990 no
C5 H7 0.990 no
C5 H8 0.990 no
C6 H9 0.990 no
C6 H10 0.990 no
C7 H11 0.990 no
C7 H12 0.990 no
C9 H13 0.950 no
C10 H14 0.950 no
C11 H15 0.950 no
C12 H16 0.950 no
C13 H17 0.950 no
C14 H18 0.950 no
C17 H19 0.990 no
C17 H20 0.990 no
C19 H21 0.950 no
C20 H22 0.950 no
C21 H23 0.950 no
C22 H24 0.950 no
C23 H25 0.950 no
C24 H26 0.950 no
C27 H27 0.990 no
C27 H28 0.990 no
C29 H29 0.950 no
C30 H30 0.950 no
C31 H31 0.950 no
C32 H32 0.950 no
C33 H33 0.950 no
C34 H34 0.950 no
C37 H35 0.990 no
C37 H36 0.990 no
C39 H37 0.950 no
C40 H38 0.950 no
C41 H39 0.950 no
C42 H40 0.950 no
C43 H41 0.950 no
C44 H42 0.950 no

loop_
_geom_contact_atom_site_label_1
_geom_contact_atom_site_label_2
_geom_contact_distance
_geom_contact_publ_flag
_geom_contact_site_symmetry_2
Cu1 N6 2.826(4) no .
Cu1 C14 3.430(6) no .
Cu1 C34 3.505(6) no .
Cu1 C38 3.060(5) no .
N1 N6 3.539(6) no .
N2 N6 3.059(6) no .
N2 C39 3.589(6) no .
N3 N6 3.485(6) no .
N3 C10 2.786(8) no .
N3 C17 3.005(7) no .
N3 C18 3.541(7) no .
N3 C34 3.476(7) no .
N4 C2 3.319(6) no .
N4 C20 2.812(7) no .
N4 C27 3.371(7) no .
N5 N6 3.238(6) no .
N5 C24 3.528(7) no .
N5 C30 2.804(7) no .
N5 C37 3.173(7) no .
N5 C38 2.877(7) no .
N5 C39 3.185(6) no .
N6 C7 3.264(7) no .
N6 C8 3.525(6) no .
N6 C40 2.787(7) no .
C1 C4 2.946(8) no .
C1 C18 3.267(7) no .
C1 C37 3.086(7) no .
C2 C5 2.933(8) no .
C2 C17 3.268(7) no .
C2 C18 3.352(7) no .
C3 C6 2.948(8) no .
C3 C27 3.177(8) no .
C3 C37 2.948(7) no .
C6 C7 3.358(8) no .
C6 C17 2.880(7) no .
C8 C16 2.760(9) no .
C8 C17 2.916(7) no .
C8 C44 3.362(7) no .
C9 C15 2.765(8) no .
C9 C44 3.566(8) no .
C11 C14 2.778(10) no .
C12 C15 2.760(10) no .
C13 C16 2.794(10) no .
C14 C34 2.993(7) no .
C14 C35 3.536(7) no .
C15 C34 3.277(7) no .
C18 C26 2.750(7) no .
C19 C25 2.757(7) no .
C21 C24 2.786(8) no .
C22 C25 2.800(8) no .
C23 C26 2.771(8) no .
C24 C27 3.590(7) no .
C24 C28 3.415(7) no .
C27 C38 3.323(7) no .
C28 C36 2.754(8) no .
C28 C37 2.985(8) no .
C28 C38 3.172(8) no .
C28 C39 3.343(7) no .
C29 C35 2.752(8) no .
C31 C34 2.797(8) no .
C32 C35 2.792(8) no .
C33 C36 2.794(8) no .
C34 C40 3.540(7) no .
C34 C45 3.398(7) no .
C34 C46 3.311(8) no .
C35 C38 3.497(7) no .
C35 C39 3.353(7) no .
C35 C40 3.459(7) no .
C38 C44 3.578(8) no .
C38 C46 2.745(8) no .
C39 C45 2.752(8) no .
C41 C44 2.789(8) no .
C42 C45 2.795(8) no .
C43 C46 2.812(9) no .
O1 O11 3.436(11) no .
O1 C3 3.492(7) no .
O1 C5 3.452(8) no .
O1 C11 3.579(10) no 2_545
O1 C23 3.448(8) no 2_555
O2 C17 3.297(7) no 3_455
O2 C37 3.290(7) no .
O3 O11 3.483(12) no .
O3 C6 3.473(7) no 3_455
O3 C19 3.439(8) no 3_455
O3 C47 2.861(12) no .
O4 C11 3.556(10) no 2_545
O4 C22 3.380(9) no 2_555
O4 C30 3.215(9) no 4_555
O4 C31 3.529(9) no 4_555
O5 O11 3.526(18) no .
O5 C7 2.982(8) no .
O5 C8 3.549(9) no .
O5 C9 3.418(10) no .
O5 C47 3.592(16) no .
O6 C27 3.243(8) no 1_565
O6 C28 3.588(9) no 1_565
O6 C29 3.169(10) no 1_565
O7 C27 3.331(19) no 1_565
O7 C32 3.48(3) no 2_555
O8 O9 3.00(3) no .
O8 O10 2.87(3) no .
O9 O8 3.00(3) no .
O9 O10 2.969(13) no .
O9 C21 3.583(9) no 3_455
O9 C27 3.440(8) no 1_565
O9 C37 3.439(8) no 1_565
O10 O8 2.87(3) no .
O10 O9 2.969(13) no .
O10 C12 3.247(14) no 2_555
O10 C13 3.223(13) no 2_555
O10 C20 2.980(12) no 3_455
O10 C21 3.528(13) no 3_455
O10 C26 3.463(12) no 3_455
O10 C47 2.812(16) no .
O10 C58 3.192(14) no .
O11 O1 3.436(11) no .
O11 O3 3.483(12) no .
O11 O5 3.526(18) no .
O11 C13 3.564(13) no 2_555
N6 C19 3.485(7) no 3_455
C3 O1 3.492(7) no .
C5 O1 3.452(8) no .
C6 O3 3.473(7) no 3_555
C7 O5 2.982(8) no .
C8 O5 3.549(9) no .
C9 O5 3.418(10) no .
C11 O1 3.579(10) no 2_554
C11 O4 3.556(10) no 2_554
C12 O10 3.247(14) no 2_544
C13 O10 3.223(13) no 2_544
C13 O11 3.564(13) no 2_544
C13 C47 3.274(14) no 2_544
C15 C40 3.557(7) no 3_555
C17 O2 3.297(7) no 3_555
C19 O3 3.439(8) no 3_555
C19 N6 3.485(7) no 3_555
C19 C45 3.454(7) no 3_555
C20 O10 2.980(12) no 3_555
C20 C44 3.325(8) no 3_555
C20 C45 3.258(8) no 3_555
C20 C47 3.597(17) no 3_555
C20 C66 3.288(12) no 3_555
C21 O9 3.583(9) no 3_555
C21 O10 3.528(13) no 3_555
C21 C42 3.492(9) no 3_555
C21 C43 3.334(9) no 3_555
C22 O4 3.380(9) no 2_544
C23 O1 3.448(8) no 2_544
C25 C41 3.594(8) no 3_555
C26 O10 3.463(12) no 3_555
C26 C42 3.578(8) no 3_555
C26 C43 3.565(8) no 3_555
C27 O6 3.243(8) no 1_545
C27 O7 3.331(19) no 1_545
C27 O9 3.440(8) no 1_545
C28 O6 3.588(9) no 1_545
C29 O6 3.169(10) no 1_545
C30 O4 3.215(9) no 4_554
C31 O4 3.529(9) no 4_554
C32 O7 3.48(3) no 2_544
C37 O2 3.290(7) no .
C37 O9 3.439(8) no 1_545
C40 C15 3.557(7) no 3_455
C41 C25 3.594(8) no 3_455
C42 C21 3.492(9) no 3_455
C42 C26 3.578(8) no 3_455
C43 C21 3.334(9) no 3_455
C43 C26 3.565(8) no 3_455
C44 C20 3.325(8) no 3_455
C45 C19 3.454(7) no 3_455
C45 C20 3.258(8) no 3_455
C47 O3 2.861(12) no .
C47 O5 3.592(16) no .
C47 O10 2.812(16) no .
C47 C13 3.274(14) no 2_555
C47 C20 3.597(17) no 3_455
C47 C66 3.272(16) no .
C58 O10 3.192(14) no .
C66 C20 3.288(12) no 3_455
C66 C47 3.272(16) no .
Cu1 H1 3.2158 no .
Cu1 H2 2.9545 no .
Cu1 H12 2.9905 no .
Cu1 H18 2.9876 no .
Cu1 H20 3.2027 no .
Cu1 H26 3.2992 no .
Cu1 H28 2.9575 no .
Cu1 H34 3.0641 no .
Cu1 H36 3.4660 no .
N1 H2 2.6396 no .
N1 H9 2.7592 no .
N1 H10 2.7783 no .
N1 H36 3.5477 no .
N2 H1 2.6203 no .
N2 H3 2.7146 no .
N2 H4 2.7734 no .
N3 H11 3.1617 no .
N3 H12 2.8969 no .
N3 H13 3.2508 no .
N3 H18 2.5955 no .
N3 H20 2.6449 no .
N3 H34 2.6657 no .
N3 H42 3.3522 no .
N4 H2 2.6857 no .
N4 H18 3.1227 no .
N4 H19 3.1967 no .
N4 H20 2.8374 no .
N4 H21 3.2584 no .
N4 H26 2.5857 no .
N4 H28 2.8095 no .
N5 H18 2.9786 no .
N5 H26 2.6887 no .
N5 H27 3.1750 no .
N5 H28 2.8764 no .
N5 H29 3.2469 no .
N5 H34 2.5945 no .
N5 H35 3.5261 no .
N5 H37 3.4735 no .
N6 H1 3.2539 no .
N6 H12 2.5822 no .
N6 H34 3.2531 no .
N6 H35 3.1919 no .
N6 H36 2.5884 no .
N6 H37 3.2474 no .
N6 H42 2.5513 no .
C1 H3 2.8108 no .
C1 H4 3.3920 no .
C1 H6 3.2748 no .
C1 H7 3.3634 no .
C1 H8 2.7150 no .
C1 H11 2.8234 no .
C1 H12 2.5807 no .
C1 H19 2.5678 no .
C1 H20 3.3102 no .
C1 H36 2.7252 no .
C2 H5 3.3710 no .
C2 H6 2.7496 no .
C2 H8 3.2421 no .
C2 H9 2.7590 no .
C2 H10 3.3743 no .
C2 H19 3.4879 no .
C2 H27 2.8292 no .
C2 H28 2.5566 no .
C2 H35 2.9813 no .
C2 H36 2.4671 no .
C3 H1 2.7604 no .
C3 H7 3.3584 no .
C3 H8 2.7070 no .
C3 H9 3.2839 no .
C3 H27 3.0354 no .
C3 H28 3.3269 no .
C3 H35 3.0379 no .
C3 H36 2.6740 no .
C4 H1 3.2748 no .
C4 H2 2.7293 no .
C4 H9 2.6983 no .
C4 H10 3.3468 no .
C5 H1 2.6925 no .
C5 H2 3.2847 no .
C5 H3 2.7364 no .
C5 H4 3.3544 no .
C6 H2 2.7351 no .
C6 H3 3.3289 no .
C6 H5 3.3481 no .
C6 H6 2.6938 no .
C6 H11 3.2372 no .
C6 H12 3.5857 no .
C6 H19 2.3723 no .
C7 H1 2.4862 no .
C7 H10 3.1518 no .
C7 H13 2.7400 no .
C7 H19 2.8212 no .
C7 H20 2.3858 no .
C7 H42 3.0186 no .
C8 H14 3.2317 no .
C8 H19 3.5968 no .
C8 H20 2.4518 no .
C8 H42 2.7143 no .
C9 H11 2.6896 no .
C9 H12 2.9920 no .
C9 H20 3.2873 no .
C9 H42 2.8508 no .
C10 H15 2.7067 no .
C10 H42 3.5515 no .
C11 H14 2.7164 no .
C11 H17 3.2442 no .
C12 H18 3.2514 no .
C13 H15 3.2503 no .
C13 H34 3.4436 no .
C14 H16 3.2412 no .
C14 H26 3.5850 no .
C14 H34 2.6254 no .
C15 H14 3.3021 no .
C15 H15 3.2852 no .
C15 H17 3.2505 no .
C15 H20 3.4961 no .
C15 H34 2.5372 no .
C16 H13 3.2451 no .
C16 H16 3.2501 no .
C16 H18 3.2972 no .
C16 H34 3.3975 no .
C17 H1 3.3007 no .
C17 H2 2.9826 no .
C17 H9 2.5732 no .
C17 H10 3.0457 no .
C17 H11 2.5416 no .
C17 H12 3.2644 no .
C17 H21 2.6389 no .
C18 H2 2.6776 no .
C18 H9 3.1103 no .
C18 H22 3.2568 no .
C19 H2 3.4620 no .
C19 H9 3.4009 no .
C19 H19 2.5451 no .
C19 H20 2.9057 no .
C20 H23 2.6611 no .
C21 H22 2.6677 no .
C21 H25 3.2369 no .
C22 H26 3.2690 no .
C23 H23 3.2468 no .
C24 H18 3.1696 no .
C24 H24 3.2640 no .
C24 H28 2.9099 no .
C25 H2 3.4325 no .
C25 H18 3.4437 no .
C25 H22 3.2945 no .
C25 H23 3.3027 no .
C25 H25 3.2437 no .
C25 H28 2.9110 no .
C26 H21 3.2601 no .
C26 H24 3.2669 no .
C26 H26 3.2976 no .
C27 H2 2.5409 no .
C27 H3 3.5045 no .
C27 H4 2.9238 no .
C27 H26 3.2121 no .
C27 H29 2.6757 no .
C27 H35 2.4391 no .
C27 H36 3.2228 no .
C28 H26 2.7025 no .
C28 H30 3.2645 no .
C28 H35 2.9957 no .
C28 H37 3.2737 no .
C29 H26 3.2943 no .
C29 H27 2.6030 no .
C29 H28 2.9726 no .
C29 H37 3.3839 no .
C30 H31 2.6589 no .
C31 H30 2.6602 no .
C31 H33 3.2522 no .
C32 H34 3.2771 no .
C33 H31 3.2596 no .
C34 H18 2.8750 no .
C34 H32 3.2695 no .
C35 H18 3.0252 no .
C35 H26 3.2975 no .
C35 H30 3.2863 no .
C35 H31 3.3027 no .
C35 H33 3.2664 no .
C36 H29 3.2527 no .
C36 H32 3.2638 no .
C36 H34 3.3025 no .
C37 H1 2.7363 no .
C37 H2 3.3298 no .
C37 H3 2.5790 no .
C37 H4 3.2554 no .
C37 H27 2.5583 no .
C37 H28 3.3019 no .
C37 H37 2.7088 no .
C38 H1 3.5095 no .
C38 H12 3.5942 no .
C38 H27 3.5950 no .
C38 H38 3.2436 no .
C39 H35 2.5598 no .
C39 H36 3.1765 no .
C40 H39 2.7023 no .
C41 H38 2.7022 no .
C41 H41 3.2589 no .
C42 H42 3.2782 no .
C43 H39 3.2621 no .
C44 H12 3.1579 no .
C44 H34 3.2934 no .
C44 H40 3.2741 no .
C45 H12 3.3146 no .
C45 H34 2.9244 no .
C45 H38 3.2781 no .
C45 H39 3.2948 no .
C45 H41 3.2688 no .
C46 H34 3.1979 no .
C46 H37 3.2661 no .
C46 H40 3.2826 no .
C46 H42 3.3029 no .
H1 H2 2.8607 no .
H1 H3 2.6558 no .
H1 H7 3.5879 no .
H1 H8 2.5189 no .
H1 H9 2.8661 no .
H1 H10 2.3491 no .
H1 H11 2.8452 no .
H1 H12 2.1914 no .
H1 H19 3.3746 no .
H1 H35 3.5498 no .
H1 H36 2.1381 no .
H2 H3 2.8672 no .
H2 H4 2.3325 no .
H2 H6 2.5862 no .
H2 H9 2.5986 no .
H2 H19 3.2025 no .
H2 H27 3.0011 no .
H2 H28 2.2283 no .
H2 H36 3.4370 no .
H3 H5 2.3559 no .
H3 H6 2.8738 no .
H3 H8 2.5677 no .
H3 H27 3.2570 no .
H3 H35 2.5983 no .
H3 H36 2.0937 no .
H4 H5 2.3907 no .
H4 H6 2.3562 no .
H4 H27 2.5546 no .
H4 H28 2.9971 no .
H4 H35 3.0826 no .
H4 H36 3.2181 no .
H5 H7 2.3628 no .
H5 H8 2.3683 no .
H5 H9 3.5959 no .
H6 H7 2.3670 no .
H6 H8 2.8679 no .
H6 H9 2.5230 no .
H6 H10 3.5924 no .
H7 H9 2.3725 no .
H7 H10 2.3718 no .
H8 H9 2.8738 no .
H8 H10 2.3736 no .
H9 H19 1.9197 no .
H9 H20 3.4342 no .
H9 H21 3.1974 no .
H10 H11 2.7611 no .
H10 H12 3.3893 no .
H10 H19 2.4206 no .
H11 H13 2.5693 no .
H11 H19 2.6407 no .
H11 H20 2.4255 no .
H11 H42 3.5537 no .
H12 H13 3.0705 no .
H12 H20 3.3587 no .
H12 H36 3.4194 no .
H12 H42 2.4546 no .
H13 H14 2.2633 no .
H13 H42 2.9837 no .
H14 H15 2.5711 no .
H15 H16 2.2786 no .
H16 H17 2.3452 no .
H17 H18 2.3097 no .
H18 H26 2.6389 no .
H18 H34 2.6931 no .
H19 H21 2.3597 no .
H20 H21 2.9955 no .
H21 H22 2.3279 no .
H22 H23 2.5118 no .
H23 H24 2.3056 no .
H24 H25 2.3499 no .
H25 H26 2.2917 no .
H26 H28 2.7697 no .
H27 H29 2.4450 no .
H27 H35 2.1691 no .
H27 H36 3.2749 no .
H28 H29 3.0565 no .
H28 H35 3.3551 no .
H29 H30 2.3337 no .
H30 H31 2.5060 no .
H31 H32 2.2984 no .
H32 H33 2.3557 no .
H33 H34 2.3216 no .
H35 H37 2.3742 no .
H36 H37 3.4098 no .
H37 H38 2.3246 no .
H38 H39 2.5616 no .
H39 H40 2.3015 no .
H40 H41 2.3610 no .
H41 H42 2.3281 no .
Cl1 H3 3.4768 no .
Cl1 H9 3.1786 no 3_455
Cl1 H15 3.0080 no 2_545
Cl1 H19 3.2840 no 3_455
Cl1 H21 3.2767 no 3_455
Cl1 H25 3.3309 no 2_555
Cl1 H36 3.4692 no .
Cl2 H13 3.2397 no .
Cl2 H27 3.0883 no 1_565
Cl2 H28 3.3286 no 1_565
Cl2 H29 3.5550 no 1_565
Cl2 H32 3.4817 no 2_555
Cl2 H42 3.4335 no .
O1 H1 3.5527 no .
O1 H3 2.6338 no .
O1 H5 3.5200 no .
O1 H8 2.5725 no .
O1 H14 3.1793 no 2_545
O1 H15 2.6915 no 2_545
O1 H25 2.6302 no 2_555
O1 H36 3.1654 no .
O2 H3 3.1719 no .
O2 H9 3.1281 no 3_455
O2 H10 3.3570 no 3_455
O2 H15 3.1576 no 2_545
O2 H19 2.4238 no 3_455
O2 H20 3.3840 no 3_455
O2 H21 2.8389 no 3_455
O2 H31 3.3987 no 4_555
O2 H35 3.0271 no .
O2 H36 2.7150 no .
O3 H9 2.6047 no 3_455
O3 H19 3.1697 no 3_455
O3 H21 2.6960 no 3_455
O3 H25 3.5394 no 2_555
O3 H40 2.7058 no 4_565
O4 H7 3.5577 no 3_455
O4 H9 3.3470 no 3_455
O4 H10 3.2907 no 3_455
O4 H14 3.3496 no 2_545
O4 H15 2.7470 no 2_545
O4 H24 2.7596 no 2_555
O4 H25 3.3318 no 2_555
O4 H30 2.4238 no 4_555
O4 H31 2.8153 no 4_555
O5 H11 2.6492 no .
O5 H12 2.5544 no .
O5 H13 2.7859 no .
O5 H22 3.5070 no 3_455
O5 H32 3.1468 no 2_555
O5 H42 2.8826 no .
O6 H13 2.9762 no .
O6 H23 3.3946 no 3_455
O6 H27 2.8405 no 1_565
O6 H28 2.9627 no 1_565
O6 H29 2.4530 no 1_565
O6 H41 3.1580 no .
O6 H42 3.0119 no .
O7 H4 3.1368 no 1_565
O7 H13 3.4787 no .
O7 H27 2.9840 no 1_565
O7 H28 2.7545 no 1_565
O7 H32 2.8209 no 2_555
O7 H33 3.2571 no 2_555
O8 H4 3.1782 no 1_565
O8 H16 3.1149 no 2_555
O8 H17 3.3160 no 2_555
O8 H22 3.4117 no 3_455
O8 H23 3.4768 no 3_455
O8 H27 2.7727 no 1_565
O8 H28 3.5745 no 1_565
O9 H16 2.8770 no 2_555
O9 H23 2.8921 no 3_455
O9 H27 2.5549 no 1_565
O9 H29 3.1948 no 1_565
O9 H35 2.4652 no 1_565
O9 H37 3.2194 no 1_565
O10 H16 2.6499 no 2_555
O10 H17 2.6052 no 2_555
O10 H22 2.5492 no 3_455
O10 H23 3.1278 no 3_455
O11 H8 3.4411 no .
O11 H17 2.7999 no 2_555
O11 H18 3.4614 no 2_555
N3 H38 3.3400 no 3_555
N6 H21 3.2859 no 3_455
N6 H22 3.5657 no 3_455
C3 H15 3.3918 no 2_545
C4 H33 3.4018 no 2_545
C4 H40 3.4254 no 2_545
C4 H41 3.4740 no 2_545
C5 H30 3.3777 no 2_555
C5 H40 3.4622 no 2_545
C5 H41 3.2709 no 2_545
C6 H31 3.5281 no 2_555
C10 H5 3.4196 no 2_554
C10 H24 3.2360 no 1_565
C10 H25 3.5278 no 1_565
C11 H3 3.2915 no 2_554
C11 H4 3.4754 no 2_554
C11 H5 3.0465 no 2_554
C11 H38 3.2913 no 3_555
C12 H4 3.3720 no 2_554
C12 H38 3.4161 no 3_555
C13 H38 3.2096 no 3_555
C13 H39 2.9128 no 3_555
C14 H38 2.8661 no 3_555
C14 H39 3.0100 no 3_555
C15 H38 2.7333 no 3_555
C16 H5 3.1688 no 2_554
C16 H38 2.9361 no 3_555
C20 H42 3.5619 no 3_555
C21 H29 3.5841 no 3_545
C21 H41 3.4160 no 3_555
C22 H14 3.0520 no 1_545
C22 H40 3.5033 no 3_555
C23 H14 3.0773 no 1_545
C30 H7 3.3060 no 2_544
C30 H24 3.5760 no 3_445
C31 H10 3.2374 no 2_544
C38 H20 3.5985 no 3_455
C38 H21 3.3102 no 3_455
C39 H20 2.8739 no 3_455
C40 H20 3.1473 no 3_455
C42 H5 3.5784 no 2_554
C42 H6 3.1327 no 2_554
C42 H7 3.2662 no 2_554
C43 H5 3.2978 no 2_554
C43 H6 3.5055 no 2_554
C43 H7 3.0777 no 2_554
C43 H23 3.2927 no 3_455
C44 H22 3.1033 no 3_455
C45 H22 3.3056 no 3_455
C47 H17 2.3399 no 2_555
C47 H21 3.1799 no 3_455
C47 H22 2.9890 no 3_455
C58 H11 3.4215 no 3_465
C58 H13 3.2978 no 3_465
C58 H16 3.1698 no 2_555
C58 H23 3.4280 no 3_455
C58 H32 3.2234 no 4_565
C58 H35 3.0944 no 1_565
C58 H37 3.3048 no 1_565
C66 H6 3.3838 no 3_455
C66 H16 3.5533 no 2_555
C66 H17 3.2224 no 2_555
C66 H22 3.2649 no 3_455
C66 H32 3.1360 no 4_565
C66 H33 3.2502 no 4_565
C66 H39 3.3928 no 4_565
H1 O1 3.5527 no .
H3 Cl1 3.4768 no .
H3 O1 2.6338 no .
H3 O2 3.1719 no .
H3 C11 3.2915 no 2_545
H3 H15 2.7749 no 2_545
H3 H16 3.4663 no 2_545
H4 O7 3.1368 no 1_545
H4 O8 3.1782 no 1_545
H4 C11 3.4754 no 2_545
H4 C12 3.3720 no 2_545
H4 H15 3.3795 no 2_545
H4 H16 3.1812 no 2_545
H4 H33 3.2340 no 2_545
H5 O1 3.5200 no .
H5 C10 3.4196 no 2_545
H5 C11 3.0465 no 2_545
H5 C16 3.1688 no 2_545
H5 C42 3.5784 no 2_545
H5 C43 3.2978 no 2_545
H5 H14 3.3739 no 2_545
H5 H15 3.0137 no 2_545
H5 H33 3.1924 no 2_545
H5 H40 3.5625 no 2_545
H5 H41 3.0913 no 2_545
H6 C42 3.1327 no 2_545
H6 C43 3.5055 no 2_545
H6 C66 3.3838 no 3_555
H6 H33 2.8673 no 2_545
H6 H40 2.8068 no 2_545
H6 H41 3.4779 no 2_545
H7 O4 3.5577 no 3_555
H7 C30 3.3060 no 2_555
H7 C42 3.2662 no 2_545
H7 C43 3.0777 no 2_545
H7 H30 2.6371 no 2_555
H7 H40 2.8183 no 2_545
H7 H41 2.4457 no 2_545
H8 O1 2.5725 no .
H8 O11 3.4411 no .
H8 H25 3.4816 no 2_555
H8 H30 3.5340 no 2_555
H9 Cl1 3.1786 no 3_555
H9 O2 3.1281 no 3_555
H9 O3 2.6047 no 3_555
H9 O4 3.3470 no 3_555
H9 H40 3.4658 no 2_545
H10 O2 3.3570 no 3_555
H10 O4 3.2907 no 3_555
H10 C31 3.2374 no 2_555
H10 H30 3.1238 no 2_555
H10 H31 2.5700 no 2_555
H11 O5 2.6492 no .
H11 C58 3.4215 no 3_565
H11 H31 3.5924 no 2_555
H12 O5 2.5544 no .
H13 Cl2 3.2397 no .
H13 O5 2.7859 no .
H13 O6 2.9762 no .
H13 O7 3.4787 no .
H13 C58 3.2978 no 3_565
H13 H24 3.4991 no 1_565
H14 O1 3.1793 no 2_554
H14 O4 3.3496 no 2_554
H14 C22 3.0520 no 1_565
H14 C23 3.0773 no 1_565
H14 H5 3.3739 no 2_554
H14 H24 2.5569 no 1_565
H14 H25 2.6044 no 1_565
H15 Cl1 3.0080 no 2_554
H15 O1 2.6915 no 2_554
H15 O2 3.1576 no 2_554
H15 O4 2.7470 no 2_554
H15 C3 3.3918 no 2_554
H15 H3 2.7749 no 2_554
H15 H4 3.3795 no 2_554
H15 H5 3.0137 no 2_554
H16 O8 3.1149 no 2_544
H16 O9 2.8770 no 2_544
H16 O10 2.6499 no 2_544
H16 C58 3.1698 no 2_544
H16 C66 3.5533 no 2_544
H16 H3 3.4663 no 2_554
H16 H4 3.1812 no 2_554
H17 O8 3.3160 no 2_544
H17 O10 2.6052 no 2_544
H17 O11 2.7999 no 2_544
H17 C47 2.3399 no 2_544
H17 C66 3.2224 no 2_544
H17 H39 2.7775 no 3_555
H18 O11 3.4614 no 2_544
H18 H38 3.2846 no 3_555
H18 H39 2.9437 no 3_555
H19 Cl1 3.2840 no 3_555
H19 O2 2.4238 no 3_555
H19 O3 3.1697 no 3_555
H20 O2 3.3840 no 3_555
H20 C38 3.5985 no 3_555
H20 C39 2.8739 no 3_555
H20 C40 3.1473 no 3_555
H20 H37 2.7426 no 3_555
H20 H38 3.2287 no 3_555
H21 Cl1 3.2767 no 3_555
H21 O2 2.8389 no 3_555
H21 O3 2.6960 no 3_555
H21 N6 3.2859 no 3_555
H21 C38 3.3102 no 3_555
H21 C47 3.1799 no 3_555
H21 H36 3.2773 no 3_555
H22 O5 3.5070 no 3_555
H22 O8 3.4117 no 3_555
H22 O10 2.5492 no 3_555
H22 N6 3.5657 no 3_555
H22 C44 3.1033 no 3_555
H22 C45 3.3056 no 3_555
H22 C47 2.9890 no 3_555
H22 C66 3.2649 no 3_555
H22 H42 3.0883 no 3_555
H23 O6 3.3946 no 3_555
H23 O8 3.4768 no 3_555
H23 O9 2.8921 no 3_555
H23 O10 3.1278 no 3_555
H23 C43 3.2927 no 3_555
H23 C58 3.4280 no 3_555
H23 H29 2.8428 no 3_545
H23 H41 3.1829 no 3_555
H24 O4 2.7596 no 2_544
H24 C10 3.2360 no 1_545
H24 C30 3.5760 no 3_545
H24 H13 3.4991 no 1_545
H24 H14 2.5569 no 1_545
H24 H29 3.3291 no 3_545
H24 H30 3.0982 no 3_545
H25 Cl1 3.3309 no 2_544
H25 O1 2.6302 no 2_544
H25 O3 3.5394 no 2_544
H25 O4 3.3318 no 2_544
H25 C10 3.5278 no 1_545
H25 H8 3.4816 no 2_544
H25 H14 2.6044 no 1_545
H27 Cl2 3.0883 no 1_545
H27 O6 2.8405 no 1_545
H27 O7 2.9840 no 1_545
H27 O8 2.7727 no 1_545
H27 O9 2.5549 no 1_545
H28 Cl2 3.3286 no 1_545
H28 O6 2.9627 no 1_545
H28 O7 2.7545 no 1_545
H28 O8 3.5745 no 1_545
H29 Cl2 3.5550 no 1_545
H29 O6 2.4530 no 1_545
H29 O9 3.1948 no 1_545
H29 C21 3.5841 no 3_445
H29 H23 2.8428 no 3_445
H29 H24 3.3291 no 3_445
H29 H41 3.1829 no 1_545
H30 O4 2.4238 no 4_554
H30 C5 3.3777 no 2_544
H30 H7 2.6371 no 2_544
H30 H8 3.5340 no 2_544
H30 H10 3.1238 no 2_544
H30 H24 3.0982 no 3_445
H30 H41 3.4385 no 1_545
H31 O2 3.3987 no 4_554
H31 O4 2.8153 no 4_554
H31 C6 3.5281 no 2_544
H31 H10 2.5700 no 2_544
H31 H11 3.5924 no 2_544
H32 Cl2 3.4817 no 2_544
H32 O5 3.1468 no 2_544
H32 O7 2.8209 no 2_544
H32 C58 3.2234 no 4_564
H32 C66 3.1360 no 4_564
H33 O7 3.2571 no 2_544
H33 C4 3.4018 no 2_554
H33 C66 3.2502 no 4_564
H33 H4 3.2340 no 2_554
H33 H5 3.1924 no 2_554
H33 H6 2.8673 no 2_554
H35 O2 3.0271 no .
H35 O9 2.4652 no 1_545
H35 C58 3.0944 no 1_545
H36 Cl1 3.4692 no .
H36 O1 3.1654 no .
H36 O2 2.7150 no .
H36 H21 3.2773 no 3_455
H37 O9 3.2194 no 1_545
H37 C58 3.3048 no 1_545
H37 H20 2.7426 no 3_455
H38 N3 3.3400 no 3_455
H38 C11 3.2913 no 3_455
H38 C12 3.4161 no 3_455
H38 C13 3.2096 no 3_455
H38 C14 2.8661 no 3_455
H38 C15 2.7333 no 3_455
H38 C16 2.9361 no 3_455
H38 H18 3.2846 no 3_455
H38 H20 3.2287 no 3_455
H39 C13 2.9128 no 3_455
H39 C14 3.0100 no 3_455
H39 C66 3.3928 no 4_564
H39 H17 2.7775 no 3_455
H39 H18 2.9437 no 3_455
H40 O3 2.7058 no 4_564
H40 C4 3.4254 no 2_554
H40 C5 3.4622 no 2_554
H40 C22 3.5033 no 3_455
H40 H5 3.5625 no 2_554
H40 H6 2.8068 no 2_554
H40 H7 2.8183 no 2_554
H40 H9 3.4658 no 2_554
H41 O6 3.1580 no .
H41 C4 3.4740 no 2_554
H41 C5 3.2709 no 2_554
H41 C21 3.4160 no 3_455
H41 H5 3.0913 no 2_554
H41 H6 3.4779 no 2_554
H41 H7 2.4457 no 2_554
H41 H23 3.1829 no 3_455
H41 H29 3.1829 no 1_565
H41 H30 3.4385 no 1_565
H42 Cl2 3.4335 no .
H42 O5 2.8826 no .
H42 O6 3.0119 no .
H42 C20 3.5619 no 3_455
H42 H22 3.0883 no 3_455

loop_
_geom_torsion_atom_site_label_1
_geom_torsion_atom_site_label_2
_geom_torsion_atom_site_label_3
_geom_torsion_atom_site_label_4
_geom_torsion
_geom_torsion_publ_flag
N1 Cu1 N2 C2 -24.7(3) no
N1 Cu1 N2 C27 -142.8(2) no
N1 Cu1 N2 C37 99.2(3) no
N2 Cu1 N1 C1 -3.9(2) no
N2 Cu1 N1 C7 -123.9(2) no
N2 Cu1 N1 C17 120.7(3) no
N1 Cu1 N3 C8 -30.9(3) no
N1 Cu1 N3 C15 153.3(4) no
N3 Cu1 N1 C1 161.7(3) no
N3 Cu1 N1 C7 41.7(2) no
N3 Cu1 N1 C17 -73.7(3) no
N1 Cu1 N4 C18 -6.3(3) no
N1 Cu1 N4 C25 163.2(4) no
N4 Cu1 N1 C1 -101.6(3) no
N4 Cu1 N1 C7 138.3(2) no
N4 Cu1 N1 C17 22.9(2) no
N2 Cu1 N3 C8 13.3(7) no
N2 Cu1 N3 C15 -162.5(4) no
N3 Cu1 N2 C2 -68.2(6) no
N3 Cu1 N2 C27 173.7(4) no
N3 Cu1 N2 C37 55.7(6) no
N2 Cu1 N4 C18 -90.5(3) no
N2 Cu1 N4 C25 79.0(4) no
N4 Cu1 N2 C2 54.9(3) no
N4 Cu1 N2 C27 -63.2(2) no
N4 Cu1 N2 C37 178.8(3) no
N2 Cu1 N5 C28 -28.1(3) no
N2 Cu1 N5 C35 152.4(4) no
N5 Cu1 N2 C2 159.2(3) no
N5 Cu1 N2 C27 41.0(2) no
N5 Cu1 N2 C37 -77.0(3) no
N3 Cu1 N4 C18 72.2(3) no
N3 Cu1 N4 C25 -118.4(4) no
N4 Cu1 N3 C8 -110.1(3) no
N4 Cu1 N3 C15 74.1(4) no
N3 Cu1 N5 C28 168.4(2) no
N3 Cu1 N5 C35 -11.1(4) no
N5 Cu1 N3 C8 141.3(3) no
N5 Cu1 N3 C15 -34.5(4) no
N4 Cu1 N5 C28 66.4(3) no
N4 Cu1 N5 C35 -113.1(4) no
N5 Cu1 N4 C18 -172.2(3) no
N5 Cu1 N4 C25 -2.8(4) no
Cu1 N1 C1 C2 31.3(4) no
Cu1 N1 C1 C6 156.1(3) no
Cu1 N1 C7 C8 -46.3(4) no
Cu1 N1 C17 C18 -38.1(5) no
C1 N1 C7 C8 -162.9(3) no
C7 N1 C1 C2 144.5(4) no
C7 N1 C1 C6 -90.7(5) no
C1 N1 C17 C18 83.0(5) no
C17 N1 C1 C2 -90.0(4) no
C17 N1 C1 C6 34.8(5) no
C7 N1 C17 C18 -149.3(4) no
C17 N1 C7 C8 68.9(5) no
Cu1 N2 C2 C1 48.4(4) no
Cu1 N2 C2 C3 174.1(3) no
Cu1 N2 C27 C28 -47.8(4) no
Cu1 N2 C37 C38 20.4(5) no
C2 N2 C27 C28 -160.5(4) no
C27 N2 C2 C1 158.9(4) no
C27 N2 C2 C3 -75.4(5) no
C2 N2 C37 C38 140.2(4) no
C37 N2 C2 C1 -75.8(5) no
C37 N2 C2 C3 49.9(5) no
C27 N2 C37 C38 -92.9(5) no
C37 N2 C27 C28 72.6(5) no
Cu1 N3 C8 C7 11.8(5) no
Cu1 N3 C8 C9 -171.0(3) no
Cu1 N3 C15 C14 -12.9(7) no
Cu1 N3 C15 C16 169.9(3) no
C8 N3 C15 C14 171.6(4) no
C8 N3 C15 C16 -5.6(7) no
C15 N3 C8 C7 -171.9(4) no
C15 N3 C8 C9 5.3(7) no
Cu1 N4 C18 C17 -13.0(5) no
Cu1 N4 C18 C19 172.6(4) no
Cu1 N4 C25 C24 14.0(7) no
Cu1 N4 C25 C26 -167.5(3) no
C18 N4 C25 C24 -177.5(4) no
C18 N4 C25 C26 1.1(7) no
C25 N4 C18 C17 175.5(4) no
C25 N4 C18 C19 1.1(7) no
Cu1 N5 C28 C27 7.1(5) no
Cu1 N5 C28 C29 -176.4(4) no
Cu1 N5 C35 C34 -8.0(7) no
Cu1 N5 C35 C36 174.7(3) no
C28 N5 C35 C34 172.5(4) no
C28 N5 C35 C36 -4.8(6) no
C35 N5 C28 C27 -173.3(4) no
C35 N5 C28 C29 3.2(7) no
C38 N6 C45 C44 177.0(4) no
C38 N6 C45 C46 -1.9(7) no
C45 N6 C38 C37 -178.4(4) no
C45 N6 C38 C39 2.0(7) no
N1 C1 C2 N2 -53.7(4) no
N1 C1 C2 C3 179.5(3) no
N1 C1 C6 C5 -178.6(4) no
C2 C1 C6 C5 -55.3(5) no
C6 C1 C2 N2 179.2(4) no
C6 C1 C2 C3 52.4(5) no
N2 C2 C3 C4 -175.7(4) no
C1 C2 C3 C4 -52.6(5) no
C2 C3 C4 C5 56.0(5) no
C3 C4 C5 C6 -59.7(6) no
C4 C5 C6 C1 59.3(6) no
N1 C7 C8 N3 24.2(5) no
N1 C7 C8 C9 -152.9(4) no
N3 C8 C9 C10 -0.1(8) no
C7 C8 C9 C10 176.9(4) no
C8 C9 C10 C16 -4.7(8) no
C9 C10 C16 C11 -175.8(5) no
C9 C10 C16 C15 4.2(8) no
C12 C11 C16 C10 178.2(6) no
C12 C11 C16 C15 -1.8(9) no
C16 C11 C12 C13 -1.0(10) no
C11 C12 C13 C14 1.9(10) no
C12 C13 C14 C15 0.2(8) no
C13 C14 C15 N3 179.7(5) no
C13 C14 C15 C16 -3.1(8) no
N3 C15 C16 C10 1.0(7) no
N3 C15 C16 C11 -179.0(4) no
C14 C15 C16 C10 -176.2(5) no
C14 C15 C16 C11 3.8(8) no
N1 C17 C18 N4 35.1(6) no
N1 C17 C18 C19 -150.2(4) no
N4 C18 C19 C20 -1.8(8) no
C17 C18 C19 C20 -176.1(4) no
C18 C19 C20 C26 0.2(8) no
C19 C20 C26 C21 -178.6(5) no
C19 C20 C26 C25 1.8(8) no
C22 C21 C26 C20 -176.4(5) no
C22 C21 C26 C25 3.1(8) no
C26 C21 C22 C23 -0.6(9) no
C21 C22 C23 C24 -1.5(9) no
C22 C23 C24 C25 1.0(9) no
C23 C24 C25 N4 -179.9(5) no
C23 C24 C25 C26 1.5(7) no
N4 C25 C26 C20 -2.5(7) no
N4 C25 C26 C21 177.9(4) no
C24 C25 C26 C20 176.0(4) no
C24 C25 C26 C21 -3.6(7) no
N2 C27 C28 N5 28.4(6) no
N2 C27 C28 C29 -148.2(4) no
N5 C28 C29 C30 1.2(8) no
C27 C28 C29 C30 177.6(4) no
C28 C29 C30 C36 -4.0(8) no
C29 C30 C36 C31 -177.2(5) no
C29 C30 C36 C35 2.3(8) no
C32 C31 C36 C30 -180.0(5) no
C32 C31 C36 C35 0.5(8) no
C36 C31 C32 C33 -4.7(8) no
C31 C32 C33 C34 4.0(8) no
C32 C33 C34 C35 0.9(8) no
C33 C34 C35 N5 177.6(4) no
C33 C34 C35 C36 -5.0(7) no
N5 C35 C36 C30 2.1(7) no
N5 C35 C36 C31 -178.4(4) no
C34 C35 C36 C30 -175.2(4) no
C34 C35 C36 C31 4.3(7) no
N2 C37 C38 N6 -66.5(6) no
N2 C37 C38 C39 113.2(5) no
N6 C38 C39 C40 -0.1(7) no
C37 C38 C39 C40 -179.7(4) no
C38 C39 C40 C46 -1.9(7) no
C39 C40 C46 C41 -178.6(5) no
C39 C40 C46 C45 1.8(8) no
C42 C41 C46 C40 -179.0(5) no
C42 C41 C46 C45 0.6(8) no
C46 C41 C42 C43 -1.9(9) no
C41 C42 C43 C44 1.0(9) no
C42 C43 C44 C45 1.2(8) no
C43 C44 C45 N6 178.6(5) no
C43 C44 C45 C46 -2.4(8) no
N6 C45 C46 C40 0.1(7) no
N6 C45 C46 C41 -179.5(4) no
C44 C45 C46 C40 -178.9(5) no
C44 C45 C46 C41 1.6(7) no
